data_7017618
loop_
_publ_author_name
'Rojas, Rene S.'
'Cabrera, Alan R.'
'Peoples, Brian C.'
'Spannhoff, Kirsten'
'Valderrama, Mauricio'
'Fr\"ohlich, Roland'
'Kehr, Gerald'
'Erker, Gerhard'

_publ_section_title
;
 Synthesis of [(\p-cyano-P-nacnac)Cp] and [(\p-cyano-nacnac)Cp]-zirconium
 complexes, and their remote activation for ethylene polymerization.
;
_journal_issue 4
_journal_name_full 'Dalton transactions (Cambridge, England : 2003)'
_journal_page_first 1243
_journal_page_last 1251
_journal_paper_doi 10.1039/c1dt11261a
_journal_volume 41
_journal_year 2012
_chemical_formula_sum 'C23 H21 Cl2 N3 Zr'
_chemical_formula_weight 501.55
_chemical_name_systematic
;
?
;
_space_group_IT_number 62
_symmetry_cell_setting orthorhombic
_symmetry_space_group_name_Hall '-P 2ac 2n'
_symmetry_space_group_name_H-M 'P n m a'
_atom_sites_solution_hydrogens geom
_atom_sites_solution_primary direct
_atom_sites_solution_secondary difmap
_audit_creation_method SHELXL-97
_cell_angle_alpha 90.00
_cell_angle_beta 90.00
_cell_angle_gamma 90.00
_cell_formula_units_Z 4
_cell_length_a 7.6639(1)
_cell_length_b 13.2857(2)
_cell_length_c 25.1922(5)
_cell_measurement_reflns_used 3288
_cell_measurement_temperature 223(2)
_cell_measurement_theta_max 27.88
_cell_measurement_theta_min 4.08
_cell_volume 2565.08(7)
_computing_cell_refinement 'Collect (Nonius B.V., 1998)'
_computing_data_collection 'Collect (Nonius B.V., 1998)'
_computing_data_reduction 'Denzo-SMN (Otwinowski & Minor, 1997)'
_computing_molecular_graphics 'XP (BrukerAXS, 2000)'
_computing_publication_material 'SHELXL-97 (Sheldrick, 1997)'
_computing_structure_refinement 'SHELXL-97 (Sheldrick, 1997)'
_computing_structure_solution 'SHELXS-97 (Sheldrick, 1990)'
_diffrn_ambient_temperature 223(2)
_diffrn_measured_fraction_theta_full 0.981
_diffrn_measured_fraction_theta_max 0.981
_diffrn_measurement_device_type 'Nonius KappaCCD APEXII'
_diffrn_measurement_method '\w and \f scans'
_diffrn_radiation_monochromator 'Montel mirror'
_diffrn_radiation_source 'rotating anode Nonius FR591''
_diffrn_radiation_type MoK\a
_diffrn_radiation_wavelength 0.71073
_diffrn_reflns_av_R_equivalents 0.044
_diffrn_reflns_av_sigmaI/netI 0.0273
_diffrn_reflns_limit_h_max 10
_diffrn_reflns_limit_h_min -10
_diffrn_reflns_limit_k_max 17
_diffrn_reflns_limit_k_min -17
_diffrn_reflns_limit_l_max 33
_diffrn_reflns_limit_l_min -32
_diffrn_reflns_number 14370
_diffrn_reflns_theta_full 27.89
_diffrn_reflns_theta_max 27.89
_diffrn_reflns_theta_min 4.19
_exptl_absorpt_coefficient_mu 0.649
_exptl_absorpt_correction_T_max 0.9683
_exptl_absorpt_correction_T_min 0.8811
_exptl_absorpt_correction_type multi-scan
_exptl_absorpt_process_details 'Denzo (Otwinowski, Borek, Majewski & Minor, 2003)'
_exptl_crystal_colour colourless
_exptl_crystal_density_diffrn 1.299
_exptl_crystal_density_method 'not measured'
_exptl_crystal_description plate
_exptl_crystal_F_000 1016
_exptl_crystal_size_max 0.20
_exptl_crystal_size_mid 0.10
_exptl_crystal_size_min 0.05
_platon_squeeze_details
;
;
_refine_diff_density_max 0.380
_refine_diff_density_min -0.420
_refine_diff_density_rms 0.062
_refine_ls_extinction_method none
_refine_ls_goodness_of_fit_ref 1.015
_refine_ls_hydrogen_treatment constr
_refine_ls_matrix_type full
_refine_ls_number_parameters 140
_refine_ls_number_reflns 3123
_refine_ls_number_restraints 0
_refine_ls_restrained_S_all 1.015
_refine_ls_R_factor_all 0.0454
_refine_ls_R_factor_gt 0.0406
_refine_ls_shift/su_max 0.002
_refine_ls_shift/su_mean 0.000
_refine_ls_structure_factor_coef Fsqd
_refine_ls_weighting_details 'calc w=1/[\s^2^(Fo^2^)+(0.0678P)^2^+1.6952P] where P=(Fo^2^+2Fc^2^)/3'
_refine_ls_weighting_scheme calc
_refine_ls_wR_factor_gt 0.1144
_refine_ls_wR_factor_ref 0.1190
_reflns_number_gt 2818
_reflns_number_total 3123
_reflns_threshold_expression >2sigma(I)
_cod_data_source_file c1dt11261a.txt
_cod_data_source_block erk5948
_cod_original_sg_symbol_H-M Pnma
_cod_database_code 7017618

loop_
_symmetry_equiv_pos_as_xyz
'x, y, z'
'-x+1/2, -y, z+1/2'
'-x, y+1/2, -z'
'x+1/2, -y+1/2, -z+1/2'
'-x, -y, -z'
'x-1/2, y, -z-1/2'
'x, -y-1/2, z'
'-x-1/2, y-1/2, z-1/2'

loop_
_atom_site_label
_atom_site_type_symbol
_atom_site_fract_x
_atom_site_fract_y
_atom_site_fract_z
_atom_site_U_iso_or_equiv
_atom_site_adp_type
_atom_site_occupancy
_atom_site_symmetry_multiplicity
_atom_site_calc_flag
_atom_site_refinement_flags
Zr1 Zr 0.43917(4) 0.2500 0.560258(11) 0.04038(13) Uani 1 2 d S
Cl1 Cl 0.66553(10) 0.11971(6) 0.54834(3) 0.0602(2) Uani 1 1 d .
N1 N 0.3304(3) 0.14636(14) 0.62116(7) 0.0403(4) Uani 1 1 d .
C2 C 0.4454(3) 0.15505(18) 0.65930(8) 0.0396(5) Uani 1 1 d .
C3 C 0.5333(4) 0.2500 0.66549(12) 0.0397(7) Uani 1 2 d S
C6 C 0.4903(4) 0.0699(2) 0.69552(11) 0.0553(6) Uani 1 1 d .
H6A H 0.4178 0.0732 0.7270 0.083 Uiso 1 1 calc R
H6B H 0.6122 0.0746 0.7056 0.083 Uiso 1 1 calc R
H6C H 0.4702 0.0065 0.6774 0.083 Uiso 1 1 calc R
C7 C 0.6901(5) 0.2500 0.69574(15) 0.0484(8) Uani 1 2 d S
N8 N 0.8171(5) 0.2500 0.71955(16) 0.0655(9) Uani 1 2 d S
C11 C 0.2170(3) 0.06077(17) 0.62021(9) 0.0438(5) Uani 1 1 d .
C12 C 0.2473(4) -0.0190(2) 0.58620(11) 0.0599(7) Uani 1 1 d .
H12 H 0.3450 -0.0185 0.5636 0.072 Uiso 1 1 calc R
C13 C 0.1334(5) -0.0991(2) 0.58555(14) 0.0706(9) Uani 1 1 d .
H13 H 0.1536 -0.1530 0.5622 0.085 Uiso 1 1 calc R
C14 C -0.0070(5) -0.1012(2) 0.61802(14) 0.0704(8) Uani 1 1 d .
H14 H -0.0828 -0.1568 0.6176 0.084 Uiso 1 1 calc R
C15 C -0.0387(4) -0.0218(3) 0.65156(16) 0.0726(9) Uani 1 1 d .
H15 H -0.1367 -0.0234 0.6740 0.087 Uiso 1 1 calc R
C16 C 0.0723(4) 0.0608(2) 0.65275(13) 0.0593(7) Uani 1 1 d .
H16 H 0.0492 0.1156 0.6753 0.071 Uiso 1 1 calc R
C31 C 0.1609(4) 0.1982(3) 0.51546(11) 0.0653(8) Uani 1 1 d .
H31 H 0.0817 0.1568 0.5338 0.078 Uiso 1 1 calc R
C32 C 0.2989(5) 0.1650(3) 0.48353(12) 0.0710(9) Uani 1 1 d .
H32 H 0.3289 0.0977 0.4765 0.085 Uiso 1 1 calc R
C33 C 0.3835(7) 0.2500 0.46407(15) 0.0714(13) Uani 1 2 d S
H33 H 0.4813 0.2500 0.4416 0.086 Uiso 1 2 calc SR

loop_
_atom_site_aniso_label
_atom_site_aniso_U_11
_atom_site_aniso_U_22
_atom_site_aniso_U_33
_atom_site_aniso_U_23
_atom_site_aniso_U_13
_atom_site_aniso_U_12
Zr1 0.0438(2) 0.0494(2) 0.02796(17) 0.000 -0.00078(11) 0.000
Cl1 0.0566(4) 0.0715(4) 0.0526(4) -0.0134(3) 0.0046(3) 0.0131(3)
N1 0.0488(10) 0.0390(9) 0.0331(8) -0.0026(7) 0.0001(8) 0.0003(8)
C2 0.0478(12) 0.0396(11) 0.0315(10) -0.0016(8) 0.0009(8) 0.0026(9)
C3 0.0480(18) 0.0423(16) 0.0289(13) 0.000 -0.0003(12) 0.000
C6 0.0645(16) 0.0458(13) 0.0558(15) 0.0065(11) -0.0113(13) 0.0032(12)
C7 0.054(2) 0.0450(18) 0.0463(18) 0.000 -0.0072(15) 0.000
N8 0.065(2) 0.062(2) 0.069(2) 0.000 -0.0210(18) 0.000
C11 0.0508(13) 0.0421(11) 0.0385(11) -0.0012(9) -0.0036(9) 0.0001(10)
C12 0.0703(18) 0.0519(15) 0.0573(15) -0.0136(12) 0.0093(14) -0.0075(13)
C13 0.089(2) 0.0539(16) 0.0686(19) -0.0173(14) -0.0020(17) -0.0133(16)
C14 0.074(2) 0.0589(17) 0.078(2) 0.0014(15) -0.0097(18) -0.0212(16)
C15 0.0617(19) 0.068(2) 0.088(2) 0.0029(17) 0.0145(16) -0.0090(15)
C16 0.0614(17) 0.0524(15) 0.0640(17) -0.0062(13) 0.0106(13) 0.0002(13)
C31 0.0587(16) 0.089(2) 0.0479(14) 0.0067(14) -0.0193(12) -0.0170(15)
C32 0.085(2) 0.077(2) 0.0508(15) -0.0173(14) -0.0272(15) 0.0105(18)
C33 0.071(3) 0.113(4) 0.0307(17) 0.000 -0.0026(18) 0.000

loop_
_atom_type_symbol
_atom_type_description
_atom_type_scat_dispersion_real
_atom_type_scat_dispersion_imag
_atom_type_scat_source
C C 0.0033 0.0016 'International Tables Vol C Tables 4.2.6.8 and 6.1.1.4'
H H 0.0000 0.0000 'International Tables Vol C Tables 4.2.6.8 and 6.1.1.4'
N N 0.0061 0.0033 'International Tables Vol C Tables 4.2.6.8 and 6.1.1.4'
Cl Cl 0.1484 0.1585 'International Tables Vol C Tables 4.2.6.8 and 6.1.1.4'
Zr Zr -2.9673 0.5597 'International Tables Vol C Tables 4.2.6.8 and 6.1.1.4'

loop_
_geom_angle_atom_site_label_1
_geom_angle_atom_site_label_2
_geom_angle_atom_site_label_3
_geom_angle
_geom_angle_site_symmetry_1
_geom_angle_site_symmetry_3
N1 Zr1 N1 76.51(9) . 7_565
N1 Zr1 C33 127.91(9) . .
N1 Zr1 C33 127.91(9) 7_565 .
N1 Zr1 Cl1 141.40(5) . 7_565
N1 Zr1 Cl1 85.03(5) 7_565 7_565
C33 Zr1 Cl1 90.12(9) . 7_565
N1 Zr1 Cl1 85.03(5) . .
N1 Zr1 Cl1 141.40(5) 7_565 .
C33 Zr1 Cl1 90.12(9) . .
Cl1 Zr1 Cl1 89.03(4) 7_565 .
N1 Zr1 C32 95.33(11) . .
N1 Zr1 C32 131.02(10) 7_565 .
C33 Zr1 C32 32.69(11) . .
Cl1 Zr1 C32 121.90(10) 7_565 .
Cl1 Zr1 C32 83.71(8) . .
N1 Zr1 C32 131.02(10) . 7_565
N1 Zr1 C32 95.33(10) 7_565 7_565
C33 Zr1 C32 32.69(11) . 7_565
Cl1 Zr1 C32 83.71(9) 7_565 7_565
Cl1 Zr1 C32 121.90(10) . 7_565
C32 Zr1 C32 54.12(17) . 7_565
N1 Zr1 C31 79.73(9) . .
N1 Zr1 C31 99.28(10) 7_565 .
C33 Zr1 C31 53.82(14) . .
Cl1 Zr1 C31 137.29(8) 7_565 .
Cl1 Zr1 C31 110.51(9) . .
C32 Zr1 C31 32.58(11) . .
C32 Zr1 C31 53.61(11) 7_565 .
N1 Zr1 C31 99.28(10) . 7_565
N1 Zr1 C31 79.73(9) 7_565 7_565
C33 Zr1 C31 53.82(14) . 7_565
Cl1 Zr1 C31 110.51(9) 7_565 7_565
Cl1 Zr1 C31 137.29(8) . 7_565
C32 Zr1 C31 53.61(11) . 7_565
C32 Zr1 C31 32.58(11) 7_565 7_565
C31 Zr1 C31 31.82(16) . 7_565
N1 Zr1 C3 55.44(7) . .
N1 Zr1 C3 55.44(7) 7_565 .
C33 Zr1 C3 174.77(14) . .
Cl1 Zr1 C3 86.15(5) 7_565 .
Cl1 Zr1 C3 86.15(5) . .
C32 Zr1 C3 149.84(10) . .
C32 Zr1 C3 149.84(9) 7_565 .
C31 Zr1 C3 131.08(10) . .
C31 Zr1 C3 131.08(10) 7_565 .
N1 Zr1 C2 70.74(7) . 7_565
N1 Zr1 C2 27.32(7) 7_565 7_565
C33 Zr1 C2 151.85(6) . 7_565
Cl1 Zr1 C2 77.30(5) 7_565 7_565
Cl1 Zr1 C2 114.38(5) . 7_565
C32 Zr1 C2 155.11(10) . 7_565
C32 Zr1 C2 119.78(10) 7_565 7_565
C31 Zr1 C2 122.65(9) . 7_565
C31 Zr1 C2 106.99(9) 7_565 7_565
C3 Zr1 C2 30.06(6) . 7_565
N1 Zr1 C2 27.32(7) . .
N1 Zr1 C2 70.74(7) 7_565 .
C33 Zr1 C2 151.85(6) . .
Cl1 Zr1 C2 114.38(5) 7_565 .
Cl1 Zr1 C2 77.30(5) . .
C32 Zr1 C2 119.78(10) . .
C32 Zr1 C2 155.11(10) 7_565 .
C31 Zr1 C2 106.99(9) . .
C31 Zr1 C2 122.65(9) 7_565 .
C3 Zr1 C2 30.06(6) . .
C2 Zr1 C2 53.63(9) 7_565 .
C2 N1 C11 119.42(19) . .
C2 N1 Zr1 101.49(15) . .
C11 N1 Zr1 135.08(14) . .
N1 C2 C3 118.2(2) . .
N1 C2 C6 122.5(2) . .
C3 C2 C6 119.4(2) . .
N1 C2 Zr1 51.20(11) . .
C3 C2 Zr1 73.09(15) . .
C6 C2 Zr1 152.95(18) . .
C7 C3 C2 116.96(15) . .
C7 C3 C2 116.96(15) . 7_565
C2 C3 C2 122.6(3) . 7_565
C7 C3 Zr1 137.6(2) . .
C2 C3 Zr1 76.86(15) . .
C2 C3 Zr1 76.86(15) 7_565 .
C2 C6 H6A 109.5 . .
C2 C6 H6B 109.5 . .
H6A C6 H6B 109.5 . .
C2 C6 H6C 109.5 . .
H6A C6 H6C 109.5 . .
H6B C6 H6C 109.5 . .
N8 C7 C3 179.2(4) . .
C16 C11 C12 120.2(3) . .
C16 C11 N1 118.6(2) . .
C12 C11 N1 121.1(2) . .
C13 C12 C11 119.6(3) . .
C13 C12 H12 120.2 . .
C11 C12 H12 120.2 . .
C14 C13 C12 120.9(3) . .
C14 C13 H13 119.5 . .
C12 C13 H13 119.5 . .
C13 C14 C15 119.8(3) . .
C13 C14 H14 120.1 . .
C15 C14 H14 120.1 . .
C14 C15 C16 120.8(3) . .
C14 C15 H15 119.6 . .
C16 C15 H15 119.6 . .
C11 C16 C15 118.7(3) . .
C11 C16 H16 120.7 . .
C15 C16 H16 120.7 . .
C31 C31 C32 108.4(2) 7_565 .
C31 C31 Zr1 74.09(8) 7_565 .
C32 C31 Zr1 72.70(17) . .
C31 C31 H31 125.8 7_565 .
C32 C31 H31 125.8 . .
Zr1 C31 H31 119.2 . .
C33 C32 C31 107.3(3) . .
C33 C32 Zr1 72.7(2) . .
C31 C32 Zr1 74.72(16) . .
C33 C32 H32 126.3 . .
C31 C32 H32 126.3 . .
Zr1 C32 H32 118.2 . .
C32 C33 C32 108.6(4) . 7_565
C32 C33 Zr1 74.56(19) . .
C32 C33 Zr1 74.56(19) 7_565 .
C32 C33 H33 125.7 . .
C32 C33 H33 125.7 7_565 .
Zr1 C33 H33 117.1 . .

loop_
_geom_bond_atom_site_label_1
_geom_bond_atom_site_label_2
_geom_bond_distance
_geom_bond_site_symmetry_2
Zr1 N1 2.2237(19) .
Zr1 N1 2.2237(19) 7_565
Zr1 C33 2.460(4) .
Zr1 Cl1 2.4690(7) 7_565
Zr1 Cl1 2.4690(7) .
Zr1 C32 2.484(3) .
Zr1 C32 2.484(3) 7_565
Zr1 C31 2.509(3) .
Zr1 C31 2.509(3) 7_565
Zr1 C3 2.747(3) .
Zr1 C2 2.796(2) 7_565
Zr1 C2 2.796(2) .
N1 C2 1.309(3) .
N1 C11 1.431(3) .
C2 C3 1.438(3) .
C2 C6 1.494(3) .
C3 C7 1.423(5) .
C3 C2 1.438(3) 7_565
C6 H6A 0.9700 .
C6 H6B 0.9700 .
C6 H6C 0.9700 .
C7 N8 1.144(5) .
C11 C16 1.379(4) .
C11 C12 1.382(3) .
C12 C13 1.376(4) .
C12 H12 0.9400 .
C13 C14 1.352(5) .
C13 H13 0.9400 .
C14 C15 1.373(5) .
C14 H14 0.9400 .
C15 C16 1.389(4) .
C15 H15 0.9400 .
C16 H16 0.9400 .
C31 C31 1.376(7) 7_565
C31 C32 1.401(5) .
C31 H31 0.9400 .
C32 C33 1.392(5) .
C32 H32 0.9400 .
C33 C32 1.392(5) 7_565
C33 H33 0.9400 .

loop_
_geom_torsion_atom_site_label_1
_geom_torsion_atom_site_label_2
_geom_torsion_atom_site_label_3
_geom_torsion_atom_site_label_4
_geom_torsion
_geom_torsion_site_symmetry_1
_geom_torsion_site_symmetry_4
N1 Zr1 N1 C2 -74.05(15) 7_565 .
C33 Zr1 N1 C2 158.07(17) . .
Cl1 Zr1 N1 C2 -10.37(19) 7_565 .
Cl1 Zr1 N1 C2 71.80(14) . .
C32 Zr1 N1 C2 155.00(16) . .
C32 Zr1 N1 C2 -159.35(16) 7_565 .
C31 Zr1 N1 C2 -176.29(17) . .
C31 Zr1 N1 C2 -151.05(15) 7_565 .
C3 Zr1 N1 C2 -16.95(13) . .
C2 Zr1 N1 C2 -46.18(13) 7_565 .
N1 Zr1 N1 C11 129.95(19) 7_565 .
C33 Zr1 N1 C11 2.1(3) . .
Cl1 Zr1 N1 C11 -166.37(17) 7_565 .
Cl1 Zr1 N1 C11 -84.2(2) . .
C32 Zr1 N1 C11 -1.0(2) . .
C32 Zr1 N1 C11 44.6(3) 7_565 .
C31 Zr1 N1 C11 27.7(2) . .
C31 Zr1 N1 C11 52.9(2) 7_565 .
C3 Zr1 N1 C11 -172.9(2) . .
C2 Zr1 N1 C11 157.8(2) 7_565 .
C2 Zr1 N1 C11 -156.0(3) . .
C11 N1 C2 C3 -167.9(2) . .
Zr1 N1 C2 C3 31.3(2) . .
C11 N1 C2 C6 13.3(3) . .
Zr1 N1 C2 C6 -147.5(2) . .
C11 N1 C2 Zr1 160.8(2) . .
N1 Zr1 C2 N1 97.94(17) 7_565 .
C33 Zr1 C2 N1 -38.7(3) . .
Cl1 Zr1 C2 N1 172.92(13) 7_565 .
Cl1 Zr1 C2 N1 -104.04(14) . .
C32 Zr1 C2 N1 -29.01(18) . .
C32 Zr1 C2 N1 39.2(3) 7_565 .
C31 Zr1 C2 N1 3.82(17) . .
C31 Zr1 C2 N1 34.57(18) 7_565 .
C3 Zr1 C2 N1 151.4(2) . .
C2 Zr1 C2 N1 122.22(13) 7_565 .
N1 Zr1 C2 C3 -151.4(2) . .
N1 Zr1 C2 C3 -53.43(15) 7_565 .
C33 Zr1 C2 C3 170.0(3) . .
Cl1 Zr1 C2 C3 21.55(16) 7_565 .
Cl1 Zr1 C2 C3 104.59(15) . .
C32 Zr1 C2 C3 179.63(17) . .
C32 Zr1 C2 C3 -112.2(3) 7_565 .
C31 Zr1 C2 C3 -147.54(17) . .
C31 Zr1 C2 C3 -116.80(17) 7_565 .
C2 Zr1 C2 C3 -29.14(16) 7_565 .
N1 Zr1 C2 C6 86.5(4) . .
N1 Zr1 C2 C6 -175.5(4) 7_565 .
C33 Zr1 C2 C6 47.9(5) . .
Cl1 Zr1 C2 C6 -100.6(4) 7_565 .
Cl1 Zr1 C2 C6 -17.5(4) . .
C32 Zr1 C2 C6 57.5(4) . .
C32 Zr1 C2 C6 125.7(4) 7_565 .
C31 Zr1 C2 C6 90.3(4) . .
C31 Zr1 C2 C6 121.1(4) 7_565 .
C3 Zr1 C2 C6 -122.1(4) . .
C2 Zr1 C2 C6 -151.3(4) 7_565 .
N1 C2 C3 C7 -162.1(3) . .
C6 C2 C3 C7 16.7(4) . .
Zr1 C2 C3 C7 -137.1(3) . .
N1 C2 C3 C2 39.7(4) . 7_565
C6 C2 C3 C2 -141.5(2) . 7_565
Zr1 C2 C3 C2 64.8(3) . 7_565
N1 C2 C3 Zr1 -25.06(19) . .
C6 C2 C3 Zr1 153.8(2) . .
N1 Zr1 C3 C7 131.25(7) . .
N1 Zr1 C3 C7 -131.25(7) 7_565 .
C33 Zr1 C3 C7 0.000(7) . .
Cl1 Zr1 C3 C7 -44.64(2) 7_565 .
Cl1 Zr1 C3 C7 44.64(2) . .
C32 Zr1 C3 C7 115.1(2) . .
C32 Zr1 C3 C7 -115.1(2) 7_565 .
C31 Zr1 C3 C7 158.67(11) . .
C31 Zr1 C3 C7 -158.67(11) 7_565 .
C2 Zr1 C3 C7 -115.76(14) 7_565 .
C2 Zr1 C3 C7 115.76(14) . .
N1 Zr1 C3 C2 15.49(13) . .
N1 Zr1 C3 C2 112.99(18) 7_565 .
C33 Zr1 C3 C2 -115.76(15) . .
Cl1 Zr1 C3 C2 -160.41(15) 7_565 .
Cl1 Zr1 C3 C2 -71.12(14) . .
C32 Zr1 C3 C2 -0.6(3) . .
C32 Zr1 C3 C2 129.12(19) 7_565 .
C31 Zr1 C3 C2 42.9(2) . .
C31 Zr1 C3 C2 85.56(17) 7_565 .
C2 Zr1 C3 C2 128.5(3) 7_565 .
N1 Zr1 C3 C2 -112.99(18) . 7_565
N1 Zr1 C3 C2 -15.49(13) 7_565 7_565
C33 Zr1 C3 C2 115.76(15) . 7_565
Cl1 Zr1 C3 C2 71.12(14) 7_565 7_565
Cl1 Zr1 C3 C2 160.41(15) . 7_565
C32 Zr1 C3 C2 -129.12(19) . 7_565
C32 Zr1 C3 C2 0.6(3) 7_565 7_565
C31 Zr1 C3 C2 -85.56(17) . 7_565
C31 Zr1 C3 C2 -42.9(2) 7_565 7_565
C2 Zr1 C3 C2 -128.5(3) . 7_565
C2 C3 C7 N8 100.3(3) . .
C2 C3 C7 N8 -100.3(3) 7_565 .
Zr1 C3 C7 N8 0.00(19) . .
C2 N1 C11 C16 80.3(3) . .
Zr1 N1 C11 C16 -127.0(2) . .
C2 N1 C11 C12 -102.0(3) . .
Zr1 N1 C11 C12 50.7(3) . .
C16 C11 C12 C13 -0.9(4) . .
N1 C11 C12 C13 -178.6(3) . .
C11 C12 C13 C14 -0.5(5) . .
C12 C13 C14 C15 1.1(6) . .
C13 C14 C15 C16 -0.2(6) . .
C12 C11 C16 C15 1.7(4) . .
N1 C11 C16 C15 179.5(3) . .
C14 C15 C16 C11 -1.1(5) . .
N1 Zr1 C31 C31 127.06(5) . 7_565
N1 Zr1 C31 C31 52.71(5) 7_565 7_565
C33 Zr1 C31 C31 -77.97(9) . 7_565
Cl1 Zr1 C31 C31 -40.01(8) 7_565 7_565
Cl1 Zr1 C31 C31 -152.25(5) . 7_565
C32 Zr1 C31 C31 -115.6(2) . 7_565
C32 Zr1 C31 C31 -37.09(13) 7_565 7_565
C3 Zr1 C31 C31 104.39(9) . 7_565
C2 Zr1 C31 C31 68.01(7) 7_565 7_565
C2 Zr1 C31 C31 125.28(6) . 7_565
N1 Zr1 C31 C32 -117.3(2) . .
N1 Zr1 C31 C32 168.3(2) 7_565 .
C33 Zr1 C31 C32 37.66(19) . .
Cl1 Zr1 C31 C32 75.6(2) 7_565 .
Cl1 Zr1 C31 C32 -36.6(2) . .
C32 Zr1 C31 C32 78.5(3) 7_565 .
C31 Zr1 C31 C32 115.6(2) 7_565 .
C3 Zr1 C31 C32 -139.99(18) . .
C2 Zr1 C31 C32 -176.37(18) 7_565 .
C2 Zr1 C31 C32 -119.1(2) . .
C31 C31 C32 C33 0.1(3) 7_565 .
Zr1 C31 C32 C33 -66.0(2) . .
C31 C31 C32 Zr1 66.04(8) 7_565 .
N1 Zr1 C32 C33 175.5(2) . .
N1 Zr1 C32 C33 98.8(2) 7_565 .
Cl1 Zr1 C32 C33 -15.2(3) 7_565 .
Cl1 Zr1 C32 C33 -100.1(2) . .
C32 Zr1 C32 C33 37.3(3) 7_565 .
C31 Zr1 C32 C33 114.1(3) . .
C31 Zr1 C32 C33 77.9(3) 7_565 .
C3 Zr1 C32 C33 -171.2(2) . .
C2 Zr1 C32 C33 121.4(3) 7_565 .
C2 Zr1 C32 C33 -171.6(2) . .
N1 Zr1 C32 C31 61.4(2) . .
N1 Zr1 C32 C31 -15.3(3) 7_565 .
C33 Zr1 C32 C31 -114.1(3) . .
Cl1 Zr1 C32 C31 -129.29(18) 7_565 .
Cl1 Zr1 C32 C31 145.8(2) . .
C32 Zr1 C32 C31 -76.8(2) 7_565 .
C31 Zr1 C32 C31 -36.2(2) 7_565 .
C3 Zr1 C32 C31 74.7(3) . .
C2 Zr1 C32 C31 7.3(4) 7_565 .
C2 Zr1 C32 C31 74.3(2) . .
C31 C32 C33 C32 -0.1(5) . 7_565
Zr1 C32 C33 C32 -67.4(3) . 7_565
C31 C32 C33 Zr1 67.3(2) . .
N1 Zr1 C33 C32 -5.7(3) . .
N1 Zr1 C33 C32 -109.07(19) 7_565 .
Cl1 Zr1 C33 C32 167.1(2) 7_565 .
Cl1 Zr1 C33 C32 78.1(2) . .
C32 Zr1 C33 C32 -114.7(5) 7_565 .
C31 Zr1 C33 C32 -37.5(2) . .
C31 Zr1 C33 C32 -77.2(3) 7_565 .
C3 Zr1 C33 C32 122.6(2) . .
C2 Zr1 C33 C32 -130.37(19) 7_565 .
C2 Zr1 C33 C32 15.6(4) . .
N1 Zr1 C33 C32 109.07(19) . 7_565
N1 Zr1 C33 C32 5.7(3) 7_565 7_565
Cl1 Zr1 C33 C32 -78.1(2) 7_565 7_565
Cl1 Zr1 C33 C32 -167.1(2) . 7_565
C32 Zr1 C33 C32 114.7(5) . 7_565
C31 Zr1 C33 C32 77.2(3) . 7_565
C31 Zr1 C33 C32 37.5(2) 7_565 7_565
C3 Zr1 C33 C32 -122.6(2) . 7_565
C2 Zr1 C33 C32 -15.6(4) 7_565 7_565
C2 Zr1 C33 C32 130.4(2) . 7_565

loop_
_platon_squeeze_void_nr
_platon_squeeze_void_average_x
_platon_squeeze_void_average_y
_platon_squeeze_void_average_z
_platon_squeeze_void_volume
_platon_squeeze_void_count_electrons
_platon_squeeze_void_content
1 -0.019 0.250 0.250 231 13 ' '
2 -0.035 0.750 0.750 231 13 ' '
3 0.055 0.750 0.392 7 1 ' '
4 0.444 0.250 0.892 7 1 ' '
5 0.555 0.750 0.108 7 1 ' '
6 0.944 0.250 0.608 7 1 ' '
